data_2218829
loop_
_publ_author_name
'Soleimannejad, Janet'
'Aghabozorg, Hossein'
'Mohammadzadeh, Yaghoub'
'Hooshmand, Shabnam'

_publ_section_title
;2-(2-Pyridyl)pyridinium
 bis(pyridine-2,6-dicarboxylato-\k^3^<i>O</i>,<i>N</i>,<i>O</i>')aluminate(III)
 trihydrate
;
_journal_coeditor_code SU2057
_journal_issue 7
_journal_name_full 'Acta Crystallographica Section E'
_journal_page_first m870
_journal_page_last m871
_journal_paper_doi 10.1107/S1600536808015973
_journal_volume 64
_journal_year 2008
_chemical_formula_iupac '(C10 H9 N2) [Al (C7 H3 N O4)2], 3H2 O'
_chemical_formula_moiety 'C10 H9 N2 +, C14 H6 Al N2 O8 -, 3(H2 O)'
_chemical_formula_sum 'C24 H21 Al N4 O11'
_chemical_formula_weight 568.43
_chemical_name_systematic
;
2-(2-Pyridyl)pyridinium
bis(pyridine-2,6-dicarboxylato-\k^3^O,N,O')aluminate(III)
trihydrate
;
_space_group_IT_number 2
_symmetry_cell_setting triclinic
_symmetry_space_group_name_Hall '-P 1'
_symmetry_space_group_name_H-M 'P -1'
_atom_sites_solution_hydrogens geom
_atom_sites_solution_primary direct
_atom_sites_solution_secondary difmap
_audit_creation_method SHELXL-97
_cell_angle_alpha 106.335(7)
_cell_angle_beta 98.889(7)
_cell_angle_gamma 97.521(7)
_cell_formula_units_Z 2
_cell_length_a 9.3744(13)
_cell_length_b 10.9039(16)
_cell_length_c 13.005(2)
_cell_measurement_reflns_used 14815
_cell_measurement_temperature 150(2)
_cell_measurement_theta_max 30.52
_cell_measurement_theta_min 2.235
_cell_volume 1238.9(3)
_computing_cell_refinement 'SAINT (Bruker, 2007)'
_computing_data_collection 'APEX2 (Bruker, 2007)'
_computing_data_reduction 'SAINT (Bruker, 2007)'
_computing_molecular_graphics 'SHELXTL (Sheldrick, 2008)'
_computing_publication_material 'SHELXL97 (Sheldrick, 2008)'
_computing_structure_refinement 'SHELXL97 (Sheldrick, 2008)'
_computing_structure_solution 'SHELXS97 (Sheldrick, 2008)'
_diffrn_ambient_temperature 150(2)
_diffrn_detector_area_resol_mean 100
_diffrn_measured_fraction_theta_full 0.999
_diffrn_measured_fraction_theta_max 0.999
_diffrn_measurement_device_type 'Bruker SMART APEXII'
_diffrn_measurement_method \w
_diffrn_radiation_monochromator graphite
_diffrn_radiation_source 'fine-focus sealed tube'
_diffrn_radiation_type MoK\a
_diffrn_radiation_wavelength 0.71073
_diffrn_reflns_av_R_equivalents 0.0279
_diffrn_reflns_av_sigmaI/netI 0.0178
_diffrn_reflns_limit_h_max 11
_diffrn_reflns_limit_h_min -11
_diffrn_reflns_limit_k_max 12
_diffrn_reflns_limit_k_min -12
_diffrn_reflns_limit_l_max 15
_diffrn_reflns_limit_l_min -15
_diffrn_reflns_number 25116
_diffrn_reflns_theta_full 25.00
_diffrn_reflns_theta_max 25.00
_diffrn_reflns_theta_min 1.67
_diffrn_standards_decay_% 0
_diffrn_standards_number 0
_exptl_absorpt_coefficient_mu 0.154
_exptl_absorpt_correction_T_max 0.9773
_exptl_absorpt_correction_T_min 0.9524
_exptl_absorpt_correction_type multi-scan
_exptl_absorpt_process_details '(SADABS; Sheldrick, 1996)'
_exptl_crystal_colour colourless
_exptl_crystal_density_diffrn 1.524
_exptl_crystal_density_method 'not measured'
_exptl_crystal_description block
_exptl_crystal_F_000 588
_exptl_crystal_size_max 0.32
_exptl_crystal_size_mid 0.32
_exptl_crystal_size_min 0.15
_refine_diff_density_max 0.214
_refine_diff_density_min -0.265
_refine_ls_extinction_method none
_refine_ls_goodness_of_fit_ref 1.074
_refine_ls_hydrogen_treatment constr
_refine_ls_matrix_type full
_refine_ls_number_parameters 361
_refine_ls_number_reflns 4350
_refine_ls_number_restraints 0
_refine_ls_restrained_S_all 1.074
_refine_ls_R_factor_all 0.0325
_refine_ls_R_factor_gt 0.0294
_refine_ls_shift/su_max 0.000
_refine_ls_shift/su_mean 0.000
_refine_ls_structure_factor_coef Fsqd
_refine_ls_weighting_details 'calc w=1/[\s^2^(Fo^2^)+(0.0387P)^2^+0.5394P] where P=(Fo^2^+2Fc^2^)/3'
_refine_ls_weighting_scheme calc
_refine_ls_wR_factor_gt 0.0786
_refine_ls_wR_factor_ref 0.0821
_reflns_number_gt 3975
_reflns_number_total 4350
_reflns_threshold_expression I>2\s(I)
_cod_data_source_file su2057.cif
_cod_data_source_block I
_cod_database_code 2218829
_cod_database_fobs_code 2218829

loop_
_symmetry_equiv_pos_as_xyz
'x, y, z'
'-x, -y, -z'

loop_
_atom_site_type_symbol
_atom_site_label
_atom_site_fract_x
_atom_site_fract_y
_atom_site_fract_z
_atom_site_U_iso_or_equiv
_atom_site_adp_type
_atom_site_calc_flag
_atom_site_refinement_flags
_atom_site_occupancy
Al Al1 0.21091(4) 0.51034(4) 0.27510(3) 0.01853(11) Uani d . 1
O O1S 0.48869(13) 0.28901(11) 0.14144(10) 0.0373(3) Uani d . 1
H H1B 0.4435 0.3080 0.1940 0.045 Uiso d R 1
H H1A 0.4252 0.2450 0.0845 0.045 Uiso d R 1
O O1 0.42412(12) 0.30145(11) 0.43024(9) 0.0342(3) Uani d . 1
O O2S -0.31795(13) 0.11693(11) 0.13006(10) 0.0375(3) Uani d . 1
H H2A -0.3805 0.1670 0.1356 0.045 Uiso d R 1
H H2B -0.2550 0.1602 0.1069 0.045 Uiso d R 1
O O2 0.32880(11) 0.38761(10) 0.30284(8) 0.0236(2) Uani d . 1
O O3S 0.67386(15) 0.84922(12) 0.06284(10) 0.0452(3) Uani d . 1
H H3B 0.6320 0.8194 0.1066 0.054 Uiso d R 1
H H3A 0.6690 0.9293 0.0864 0.054 Uiso d R 1
O O3 0.09123(10) 0.64189(9) 0.30110(8) 0.0223(2) Uani d . 1
O O4 -0.01691(11) 0.76366(10) 0.42483(9) 0.0288(2) Uani d . 1
O O5 0.03877(10) 0.37739(9) 0.21149(8) 0.0219(2) Uani d . 1
O O6 -0.10199(11) 0.24420(10) 0.05363(9) 0.0308(3) Uani d . 1
O O7 0.52641(12) 0.71867(11) 0.19033(10) 0.0353(3) Uani d . 1
O O8 0.38105(11) 0.63460(10) 0.28478(8) 0.0247(2) Uani d . 1
N N1 0.20788(12) 0.53539(11) 0.42795(9) 0.0176(2) Uani d . 1
N N2 0.21186(12) 0.48075(11) 0.12106(9) 0.0196(2) Uani d . 1
N N3 0.80638(13) 0.94087(11) 0.48351(10) 0.0218(3) Uani d . 1
H H3C 0.8551 0.8850 0.4983 0.026 Uiso d R 1
N N4 0.88910(14) 0.93496(12) 0.68605(11) 0.0281(3) Uani d . 1
C C1 0.35290(15) 0.37505(14) 0.40033(12) 0.0225(3) Uani d . 1
C C2 0.28187(14) 0.46620(13) 0.47934(12) 0.0198(3) Uani d . 1
C C3 0.28675(16) 0.48476(14) 0.58962(12) 0.0242(3) Uani d . 1
H H3 0.3400 0.4366 0.6273 0.029 Uiso calc R 1
C C4 0.21100(16) 0.57643(15) 0.64353(12) 0.0256(3) Uani d . 1
H H4 0.2134 0.5918 0.7195 0.031 Uiso calc R 1
C C5 0.13182(15) 0.64574(14) 0.58781(12) 0.0230(3) Uani d . 1
H H5 0.0785 0.7070 0.6242 0.028 Uiso calc R 1
C C6 0.13321(14) 0.62270(13) 0.47794(11) 0.0186(3) Uani d . 1
C C7 0.06099(14) 0.68351(13) 0.39694(12) 0.0200(3) Uani d . 1
C C8 0.00324(15) 0.32954(13) 0.10632(11) 0.0214(3) Uani d . 1
C C9 0.10685(15) 0.39025(13) 0.04805(11) 0.0204(3) Uani d . 1
C C10 0.10349(17) 0.36498(15) -0.06256(12) 0.0256(3) Uani d . 1
H H10 0.0298 0.3001 -0.1154 0.031 Uiso calc R 1
C C11 0.21247(17) 0.43838(15) -0.09363(12) 0.0283(3) Uani d . 1
H H11 0.2128 0.4234 -0.1692 0.034 Uiso calc R 1
C C12 0.32087(17) 0.53326(15) -0.01609(13) 0.0270(3) Uani d . 1
H H12 0.3945 0.5836 -0.0375 0.032 Uiso calc R 1
C C13 0.31778(15) 0.55176(13) 0.09321(12) 0.0218(3) Uani d . 1
C C14 0.41978(16) 0.64420(14) 0.19568(12) 0.0242(3) Uani d . 1
C C15 0.79042(16) 0.94582(14) 0.38086(12) 0.0263(3) Uani d . 1
H H15 0.8373 0.8930 0.3301 0.032 Uiso calc R 1
C C16 0.70599(16) 1.02761(14) 0.34927(13) 0.0275(3) Uani d . 1
H H16 0.6944 1.0329 0.2769 0.033 Uiso calc R 1
C C17 0.63797(15) 1.10235(14) 0.42492(13) 0.0263(3) Uani d . 1
H H17 0.5782 1.1587 0.4040 0.032 Uiso calc R 1
C C18 0.65647(15) 1.09555(14) 0.53085(13) 0.0242(3) Uani d . 1
H H18 0.6096 1.1470 0.5825 0.029 Uiso calc R 1
C C19 0.74391(15) 1.01321(13) 0.56095(12) 0.0212(3) Uani d . 1
C C20 0.77715(15) 0.99738(13) 0.67040(12) 0.0235(3) Uani d . 1
C C21 0.69590(17) 1.04216(15) 0.74973(13) 0.0291(3) Uani d . 1
H H21 0.6190 1.0878 0.7361 0.035 Uiso calc R 1
C C22 0.72998(19) 1.01853(17) 0.84872(13) 0.0365(4) Uani d . 1
H H22 0.6753 1.0461 0.9040 0.044 Uiso calc R 1
C C23 0.8444(2) 0.95436(17) 0.86625(14) 0.0374(4) Uani d . 1
H H23 0.8698 0.9369 0.9337 0.045 Uiso calc R 1
C C24 0.92146(19) 0.91581(16) 0.78373(14) 0.0340(4) Uani d . 1
H H24 1.0016 0.8735 0.7971 0.041 Uiso calc R 1

loop_
_atom_site_aniso_label
_atom_site_aniso_U_11
_atom_site_aniso_U_22
_atom_site_aniso_U_33
_atom_site_aniso_U_12
_atom_site_aniso_U_13
_atom_site_aniso_U_23
Al1 0.0203(2) 0.0193(2) 0.0161(2) 0.00520(16) 0.00554(16) 0.00375(17)
O1S 0.0395(6) 0.0426(7) 0.0333(6) 0.0104(5) 0.0203(5) 0.0089(5)
O1 0.0352(6) 0.0344(6) 0.0376(7) 0.0191(5) 0.0059(5) 0.0131(5)
O2S 0.0413(7) 0.0376(7) 0.0444(7) 0.0122(5) 0.0182(5) 0.0221(6)
O2 0.0253(5) 0.0244(5) 0.0221(5) 0.0103(4) 0.0078(4) 0.0043(4)
O3S 0.0632(8) 0.0363(7) 0.0417(7) 0.0082(6) 0.0206(6) 0.0160(6)
O3 0.0250(5) 0.0227(5) 0.0208(5) 0.0084(4) 0.0056(4) 0.0067(4)
O4 0.0281(5) 0.0250(6) 0.0371(6) 0.0137(5) 0.0120(5) 0.0085(5)
O5 0.0235(5) 0.0227(5) 0.0188(5) 0.0032(4) 0.0070(4) 0.0042(4)
O6 0.0276(6) 0.0302(6) 0.0273(6) -0.0036(5) 0.0019(5) 0.0034(5)
O7 0.0324(6) 0.0314(6) 0.0403(7) -0.0042(5) 0.0137(5) 0.0091(5)
O8 0.0252(5) 0.0244(5) 0.0216(5) 0.0021(4) 0.0065(4) 0.0028(4)
N1 0.0165(5) 0.0168(6) 0.0182(6) 0.0022(4) 0.0041(4) 0.0035(5)
N2 0.0218(6) 0.0195(6) 0.0191(6) 0.0070(5) 0.0066(5) 0.0059(5)
N3 0.0227(6) 0.0185(6) 0.0256(6) 0.0079(5) 0.0051(5) 0.0069(5)
N4 0.0301(7) 0.0266(7) 0.0295(7) 0.0076(5) 0.0061(5) 0.0104(6)
C1 0.0193(7) 0.0210(7) 0.0263(8) 0.0049(6) 0.0032(6) 0.0059(6)
C2 0.0166(6) 0.0185(7) 0.0232(7) 0.0011(5) 0.0023(5) 0.0064(6)
C3 0.0237(7) 0.0262(8) 0.0229(7) 0.0011(6) 0.0028(6) 0.0105(6)
C4 0.0285(8) 0.0278(8) 0.0181(7) -0.0017(6) 0.0063(6) 0.0055(6)
C5 0.0236(7) 0.0197(7) 0.0233(8) 0.0000(6) 0.0103(6) 0.0015(6)
C6 0.0163(6) 0.0150(7) 0.0223(7) 0.0002(5) 0.0064(5) 0.0022(6)
C7 0.0172(6) 0.0164(7) 0.0253(8) 0.0018(5) 0.0057(6) 0.0044(6)
C8 0.0221(7) 0.0202(7) 0.0219(8) 0.0077(6) 0.0049(6) 0.0046(6)
C9 0.0216(7) 0.0196(7) 0.0205(7) 0.0085(6) 0.0037(6) 0.0050(6)
C10 0.0305(8) 0.0269(8) 0.0195(7) 0.0110(6) 0.0033(6) 0.0056(6)
C11 0.0374(8) 0.0340(9) 0.0196(7) 0.0155(7) 0.0096(6) 0.0117(7)
C12 0.0304(8) 0.0297(8) 0.0291(8) 0.0120(6) 0.0140(6) 0.0150(7)
C13 0.0232(7) 0.0207(7) 0.0260(8) 0.0084(6) 0.0099(6) 0.0097(6)
C14 0.0244(7) 0.0214(7) 0.0289(8) 0.0068(6) 0.0099(6) 0.0075(6)
C15 0.0289(8) 0.0244(8) 0.0252(8) 0.0063(6) 0.0072(6) 0.0054(6)
C16 0.0280(8) 0.0256(8) 0.0278(8) 0.0040(6) 0.0015(6) 0.0092(6)
C17 0.0194(7) 0.0183(7) 0.0392(9) 0.0025(6) -0.0005(6) 0.0095(6)
C18 0.0177(7) 0.0171(7) 0.0349(9) 0.0023(5) 0.0058(6) 0.0035(6)
C19 0.0172(6) 0.0158(7) 0.0277(8) 0.0003(5) 0.0054(6) 0.0032(6)
C20 0.0226(7) 0.0178(7) 0.0261(8) -0.0002(6) 0.0037(6) 0.0030(6)
C21 0.0266(8) 0.0280(8) 0.0262(8) 0.0016(6) 0.0049(6) -0.0002(6)
C22 0.0377(9) 0.0377(10) 0.0247(8) -0.0031(7) 0.0080(7) -0.0020(7)
C23 0.0453(10) 0.0366(9) 0.0248(8) -0.0027(8) 0.0023(7) 0.0079(7)
C24 0.0391(9) 0.0321(9) 0.0316(9) 0.0070(7) 0.0026(7) 0.0131(7)

loop_
_atom_type_symbol
_atom_type_description
_atom_type_scat_dispersion_real
_atom_type_scat_dispersion_imag
_atom_type_scat_source
C C 0.0033 0.0016 'International Tables Vol C Tables 4.2.6.8 and 6.1.1.4'
H H 0.0000 0.0000 'International Tables Vol C Tables 4.2.6.8 and 6.1.1.4'
N N 0.0061 0.0033 'International Tables Vol C Tables 4.2.6.8 and 6.1.1.4'
O O 0.0106 0.0060 'International Tables Vol C Tables 4.2.6.8 and 6.1.1.4'
Al Al 0.0645 0.0514 'International Tables Vol C Tables 4.2.6.8 and 6.1.1.4'

loop_
_geom_angle_atom_site_label_1
_geom_angle_atom_site_label_2
_geom_angle_atom_site_label_3
_geom_angle
_geom_angle_publ_flag
O8 Al1 O2 91.91(5) n
O8 Al1 O5 159.66(5) n
O2 Al1 O5 92.30(5) ?
O8 Al1 O3 92.25(5) ?
O2 Al1 O3 159.56(5) n
O5 Al1 O3 90.72(5) n
O8 Al1 N1 101.41(5) ?
O2 Al1 N1 79.78(5) ?
O5 Al1 N1 98.92(5) ?
O3 Al1 N1 79.79(5) ?
O8 Al1 N2 79.79(5) ?
O2 Al1 N2 99.48(5) ?
O5 Al1 N2 79.89(5) ?
O3 Al1 N2 100.95(5) ?
N1 Al1 N2 178.59(5) n
H1B O1S H1A 107.3 ?
H2A O2S H2B 99.0 ?
C1 O2 Al1 119.04(9) ?
H3B O3S H3A 101.0 ?
C7 O3 Al1 118.80(9) ?
C8 O5 Al1 118.65(9) ?
C14 O8 Al1 119.08(9) ?
C2 N1 C6 122.76(12) ?
C2 N1 Al1 118.66(9) ?
C6 N1 Al1 118.58(9) ?
C9 N2 C13 123.14(12) ?
C9 N2 Al1 118.34(9) ?
C13 N2 Al1 118.52(10) ?
C15 N3 C19 123.93(12) ?
C15 N3 H3C 116.3 ?
C19 N3 H3C 119.6 ?
C24 N4 C20 116.89(14) ?
O1 C1 O2 126.75(13) ?
O1 C1 C2 120.76(13) ?
O2 C1 C2 112.49(12) ?
N1 C2 C3 120.37(13) ?
N1 C2 C1 110.01(12) ?
C3 C2 C1 129.62(13) ?
C2 C3 C4 117.76(13) ?
C2 C3 H3 121.1 ?
C4 C3 H3 121.1 ?
C5 C4 C3 120.97(13) ?
C5 C4 H4 119.5 ?
C3 C4 H4 119.5 ?
C6 C5 C4 117.92(13) ?
C6 C5 H5 121.0 ?
C4 C5 H5 121.0 ?
N1 C6 C5 120.20(13) ?
N1 C6 C7 109.62(12) ?
C5 C6 C7 130.17(12) ?
O4 C7 O3 126.31(13) ?
O4 C7 C6 120.53(13) ?
O3 C7 C6 113.16(11) ?
O6 C8 O5 126.52(13) ?
O6 C8 C9 120.22(13) ?
O5 C8 C9 113.26(12) ?
N2 C9 C10 120.48(13) ?
N2 C9 C8 109.84(12) ?
C10 C9 C8 129.67(13) ?
C9 C10 C11 117.41(14) ?
C9 C10 H10 121.3 ?
C11 C10 H10 121.3 ?
C12 C11 C10 121.29(14) ?
C12 C11 H11 119.4 ?
C10 C11 H11 119.4 ?
C13 C12 C11 117.84(14) ?
C13 C12 H12 121.1 ?
C11 C12 H12 121.1 ?
N2 C13 C12 119.83(14) ?
N2 C13 C14 109.62(12) ?
C12 C13 C14 130.55(13) ?
O7 C14 O8 125.69(14) ?
O7 C14 C13 121.32(13) ?
O8 C14 C13 112.98(12) ?
N3 C15 C16 119.62(14) ?
N3 C15 H15 120.2 ?
C16 C15 H15 120.2 ?
C15 C16 C17 118.74(14) ?
C15 C16 H16 120.6 ?
C17 C16 H16 120.6 ?
C16 C17 C18 120.49(14) ?
C16 C17 H17 119.8 ?
C18 C17 H17 119.8 ?
C17 C18 C19 119.55(13) ?
C17 C18 H18 120.2 ?
C19 C18 H18 120.2 ?
N3 C19 C18 117.66(13) ?
N3 C19 C20 116.26(12) ?
C18 C19 C20 126.07(13) ?
N4 C20 C21 123.42(14) ?
N4 C20 C19 114.72(13) ?
C21 C20 C19 121.85(14) ?
C22 C21 C20 118.29(15) ?
C22 C21 H21 120.9 ?
C20 C21 H21 120.9 ?
C23 C22 C21 119.13(15) ?
C23 C22 H22 120.4 ?
C21 C22 H22 120.4 ?
C22 C23 C24 118.73(16) ?
C22 C23 H23 120.6 ?
C24 C23 H23 120.6 ?
N4 C24 C23 123.51(16) ?
N4 C24 H24 118.2 ?
C23 C24 H24 118.2 ?

loop_
_geom_bond_atom_site_label_1
_geom_bond_atom_site_label_2
_geom_bond_distance
_geom_bond_publ_flag
Al1 O8 1.9162(11) n
Al1 O2 1.9178(11) n
Al1 O5 1.9211(11) n
Al1 O3 1.9226(10) n
Al1 N1 1.9341(12) n
Al1 N2 1.9390(12) n
O1S H1B 0.8499 ?
O1S H1A 0.8501 ?
O1 C1 1.2153(18) ?
O2S H2A 0.8499 ?
O2S H2B 0.8501 ?
O2 C1 1.3016(18) ?
O3S H3B 0.8502 ?
O3S H3A 0.8499 ?
O3 C7 1.2901(17) ?
O4 C7 1.2245(17) ?
O5 C8 1.2908(17) ?
O6 C8 1.2251(18) ?
O7 C14 1.2265(18) ?
O8 C14 1.2938(18) ?
N1 C2 1.3320(18) ?
N1 C6 1.3364(17) ?
N2 C9 1.3320(18) ?
N2 C13 1.3358(18) ?
N3 C15 1.3373(19) ?
N3 C19 1.3548(18) ?
N3 H3C 0.8532 ?
N4 C24 1.340(2) ?
N4 C20 1.3434(19) ?
C1 C2 1.5157(19) ?
C2 C3 1.383(2) ?
C3 C4 1.393(2) ?
C3 H3 0.9500 ?
C4 C5 1.391(2) ?
C4 H4 0.9500 ?
C5 C6 1.382(2) ?
C5 H5 0.9500 ?
C6 C7 1.516(2) ?
C8 C9 1.516(2) ?
C9 C10 1.381(2) ?
C10 C11 1.394(2) ?
C10 H10 0.9500 ?
C11 C12 1.393(2) ?
C11 H11 0.9500 ?
C12 C13 1.384(2) ?
C12 H12 0.9500 ?
C13 C14 1.518(2) ?
C15 C16 1.371(2) ?
C15 H15 0.9500 ?
C16 C17 1.385(2) ?
C16 H16 0.9500 ?
C17 C18 1.386(2) ?
C17 H17 0.9500 ?
C18 C19 1.386(2) ?
C18 H18 0.9500 ?
C19 C20 1.473(2) ?
C20 C21 1.393(2) ?
C21 C22 1.381(2) ?
C21 H21 0.9500 ?
C22 C23 1.379(3) ?
C22 H22 0.9500 ?
C23 C24 1.384(2) ?
C23 H23 0.9500 ?
C24 H24 0.9500 ?

loop_
_geom_hbond_atom_site_label_D
_geom_hbond_atom_site_label_H
_geom_hbond_atom_site_label_A
_geom_hbond_site_symmetry_A
_geom_hbond_distance_DH
_geom_hbond_distance_HA
_geom_hbond_distance_DA
_geom_hbond_angle_DHA
O1S H1B O2 . 0.85 1.98 2.8166(14) 166.1
O1S H1A O3S 2_665 0.85 1.92 2.7472(18) 164.5
O2S H2A O1S 1_455 0.85 1.92 2.7650(17) 174.7
O2S H2B O6 . 0.85 1.92 2.7703(16) 174.3
O3S H3B O7 . 0.85 2.02 2.8647(16) 170.1
O3S H3A O2S 1_665 0.85 1.94 2.7886(18) 171.6
N3 H3C O4 1_655 0.85 2.04 2.7312(15) 137.6
N3 H3C N4 1_555 0.85 2.31 2.6497(19) 104
C12 H12 O1S 2_665 0.95 2.46 3.372(2) 160
C15 H15 O4 1_655 0.95 2.52 2.965(2) 109
C16 H16 O2S 1_665 0.95 2.33 3.248(2) 162
C17 H17 O1 1_565 0.95 2.25 3.136(2) 155
C18 H18 O8 2_676 0.95 2.50 3.331(2) 146
C1 O1 Cg1 2_666 1.2153(18) 3.4924(14) 3.9906(17) 105.38(10)
C7 O4 Cg2 2_676 1.2245(17) 3.2311(13) 3.4319(17) 88.84(9)
C1 O1 Cg3 2_666 1.2153(18) 3.5731(14) 3.8161(18) 92.10(9)

loop_
_geom_torsion_atom_site_label_1
_geom_torsion_atom_site_label_2
_geom_torsion_atom_site_label_3
_geom_torsion_atom_site_label_4
_geom_torsion
_geom_torsion_publ_flag
O8 Al1 O2 C1 101.43(10) ?
O5 Al1 O2 C1 -98.48(10) n
O3 Al1 O2 C1 -0.2(2) ?
N1 Al1 O2 C1 0.17(10) ?
N2 Al1 O2 C1 -178.61(10) ?
O8 Al1 O3 C7 -102.56(10) ?
O2 Al1 O3 C7 -0.96(19) ?
O5 Al1 O3 C7 97.57(10) n
N1 Al1 O3 C7 -1.36(10) ?
N2 Al1 O3 C7 177.41(10) ?
O8 Al1 O5 C8 3.61(19) ?
O2 Al1 O5 C8 -98.17(10) ?
O3 Al1 O5 C8 102.05(10) ?
N1 Al1 O5 C8 -178.18(10) ?
N2 Al1 O5 C8 1.06(10) ?
O2 Al1 O8 C14 98.96(10) ?
O5 Al1 O8 C14 -2.9(2) ?
O3 Al1 O8 C14 -101.06(10) ?
N1 Al1 O8 C14 178.91(10) ?
N2 Al1 O8 C14 -0.33(10) ?
O8 Al1 N1 C2 -88.99(10) ?
O2 Al1 N1 C2 0.90(10) ?
O5 Al1 N1 C2 91.64(10) ?
O3 Al1 N1 C2 -179.24(10) ?
O8 Al1 N1 C6 90.13(10) ?
O2 Al1 N1 C6 -179.98(10) ?
O5 Al1 N1 C6 -89.24(10) ?
O3 Al1 N1 C6 -0.12(10) ?
O8 Al1 N2 C9 179.73(11) ?
O2 Al1 N2 C9 89.49(10) ?
O5 Al1 N2 C9 -1.17(10) ?
O3 Al1 N2 C9 -89.94(10) ?
O8 Al1 N2 C13 -0.14(10) ?
O2 Al1 N2 C13 -90.38(10) ?
O5 Al1 N2 C13 178.96(11) ?
O3 Al1 N2 C13 90.20(10) ?
Al1 O2 C1 O1 179.55(12) ?
Al1 O2 C1 C2 -1.03(15) ?
C6 N1 C2 C3 -1.4(2) ?
Al1 N1 C2 C3 177.65(10) ?
C6 N1 C2 C1 179.33(12) ?
Al1 N1 C2 C1 -1.59(14) ?
O1 C1 C2 N1 -178.90(13) ?
O2 C1 C2 N1 1.64(16) ?
O1 C1 C2 C3 1.9(2) ?
O2 C1 C2 C3 -177.51(13) ?
N1 C2 C3 C4 0.6(2) ?
C1 C2 C3 C4 179.71(13) ?
C2 C3 C4 C5 0.7(2) ?
C3 C4 C5 C6 -1.3(2) ?
C2 N1 C6 C5 0.82(19) ?
Al1 N1 C6 C5 -178.27(10) ?
C2 N1 C6 C7 -179.64(11) ?
Al1 N1 C6 C7 1.28(14) ?
C4 C5 C6 N1 0.6(2) ?
C4 C5 C6 C7 -178.88(13) ?
Al1 O3 C7 O4 -177.70(11) ?
Al1 O3 C7 C6 2.38(15) ?
N1 C6 C7 O4 177.78(12) ?
C5 C6 C7 O4 -2.7(2) ?
N1 C6 C7 O3 -2.29(16) ?
C5 C6 C7 O3 177.20(13) ?
Al1 O5 C8 O6 179.47(12) ?
Al1 O5 C8 C9 -0.78(15) ?
C13 N2 C9 C10 0.3(2) ?
Al1 N2 C9 C10 -179.53(10) ?
C13 N2 C9 C8 -179.09(12) ?
Al1 N2 C9 C8 1.05(14) ?
O6 C8 C9 N2 179.59(13) ?
O5 C8 C9 N2 -0.18(16) ?
O6 C8 C9 C10 0.2(2) ?
O5 C8 C9 C10 -179.52(14) ?
N2 C9 C10 C11 -0.6(2) ?
C8 C9 C10 C11 178.64(13) ?
C9 C10 C11 C12 0.2(2) ?
C10 C11 C12 C13 0.5(2) ?
C9 N2 C13 C12 0.5(2) ?
Al1 N2 C13 C12 -179.68(10) ?
C9 N2 C13 C14 -179.37(12) ?
Al1 N2 C13 C14 0.49(14) ?
C11 C12 C13 N2 -0.9(2) ?
C11 C12 C13 C14 178.93(14) ?
Al1 O8 C14 O7 -179.45(12) ?
Al1 O8 C14 C13 0.67(15) ?
N2 C13 C14 O7 179.40(13) ?
C12 C13 C14 O7 -0.4(2) ?
N2 C13 C14 O8 -0.72(17) ?
C12 C13 C14 O8 179.47(14) ?
C19 N3 C15 C16 -0.3(2) ?
N3 C15 C16 C17 -0.6(2) ?
C15 C16 C17 C18 0.8(2) ?
C16 C17 C18 C19 0.0(2) ?
C15 N3 C19 C18 1.1(2) ?
C15 N3 C19 C20 -178.35(13) ?
C17 C18 C19 N3 -0.9(2) ?
C17 C18 C19 C20 178.44(13) ?
C24 N4 C20 C21 0.2(2) ?
C24 N4 C20 C19 -178.64(13) ?
N3 C19 C20 N4 13.58(18) ?
C18 C19 C20 N4 -165.77(13) ?
N3 C19 C20 C21 -165.29(13) ?
C18 C19 C20 C21 15.4(2) ?
N4 C20 C21 C22 -1.5(2) ?
C19 C20 C21 C22 177.23(14) ?
C20 C21 C22 C23 1.3(2) ?
C21 C22 C23 C24 0.1(2) ?
C20 N4 C24 C23 1.3(2) ?
C22 C23 C24 N4 -1.5(3) ?
